data_9014907
loop_
_publ_author_name
'Jeffrey, G. A.'
'Ruble, J. R.'
'McMullan, R. K.'
'DeFrees, D. J.'
'Binkley, J. S.'
'Pople, J. A.'

_publ_section_title
;
 Neutron diffraction at 23 K and ab initio molecular-orbital studies of
 molecular structure of acetamide
 Note: T = 23 K
;
_journal_name_full 'Acta Crystallographica, Section B'
_journal_page_first 2292
_journal_page_last 2299
_journal_paper_doi 10.1107/S0567740880008606
_journal_volume 36
_journal_year 1980
_chemical_compound_source Synthetic
_chemical_formula_sum 'C2 H5 N O'
_chemical_name_mineral Acetamide
_space_group_IT_number 161
_symmetry_space_group_name_Hall 'R 3 -2"c'
_symmetry_space_group_name_H-M 'R 3 c :H'
_cell_angle_alpha 90
_cell_angle_beta 90
_cell_angle_gamma 120
_cell_length_a 11.513
_cell_length_b 11.513
_cell_length_c 12.883
_cell_formula_units_Z 18
_cell_volume 1478.852
_database_code_amcsd 0019020
_exptl_crystal_density_diffrn 1.194
_cod_original_sg_symbol_H-M 'R 3 c'
_cod_original_formula_sum 'C2 H5 O N'
_cod_database_code 9014907

loop_
_space_group_symop_operation_xyz
x,y,z
2/3+x,1/3+y,1/3+z
1/3+x,2/3+y,2/3+z
x,x-y,1/2+z
2/3+x,1/3+x-y,5/6+z
1/3+x,2/3+x-y,1/6+z
-y,-x,1/2+z
2/3-y,1/3-x,5/6+z
1/3-y,2/3-x,1/6+z
-x+y,y,1/2+z
2/3-x+y,1/3+y,5/6+z
1/3-x+y,2/3+y,1/6+z
-y,x-y,z
2/3-y,1/3+x-y,1/3+z
1/3-y,2/3+x-y,2/3+z
-x+y,-x,z
2/3-x+y,1/3-x,1/3+z
1/3-x+y,2/3-x,2/3+z

loop_
_atom_site_aniso_label
_atom_site_aniso_U_11
_atom_site_aniso_U_22
_atom_site_aniso_U_33
_atom_site_aniso_U_12
_atom_site_aniso_U_13
_atom_site_aniso_U_23
C1 0.00650 0.00660 0.01010 0.00120 -0.00010 0.00010
C2 0.00450 0.00470 0.00670 0.00170 -0.00010 0.00010
H1 0.01500 0.01500 0.02800 0.00300 0.00100 0.00500
H2 0.01500 0.02100 0.02700 0.01000 -0.00500 0.00400
H3 0.03700 0.03000 0.03300 -0.00100 0.00500 -0.01800
H4 0.01700 0.02600 0.09000 0.01100 0.00400 0.00300
H5 0.03500 0.03000 0.03500 -0.00200 -0.00900 0.02000
O 0.00570 0.00620 0.01120 0.00260 -0.00160 0.00090
N 0.00700 0.00710 0.01060 0.00310 -0.00050 0.00210

loop_
_atom_site_label
_atom_site_fract_x
_atom_site_fract_y
_atom_site_fract_z
C1 0.47665 0.12990 0.03599
C2 0.34109 0.00387 0.03924
H1 0.24290 -0.18290 0.10620
H2 0.41820 -0.09310 0.12350
H3 0.48790 0.18850 0.10510
H4 0.55750 0.10840 0.03510
H5 0.48380 0.19080 -0.02980
O 0.24111 -0.00060 -0.00229
N 0.33393 -0.10004 0.09090

loop_
_cod_related_entry_id
_cod_related_entry_database
_cod_related_entry_code
1 AMCSD 0019020
